data_4302605
loop_
_publ_author_name
'Chung-Chou Lee'
'Shu-Chun Hsu'
'Long-Li Lai'
'Kuang-Lieh Lu'

_publ_section_title
;
Chair-Boat Form Transformation of Piperazine-Containing Ligand toward the
Preparation of Dirhenium Metallacycles
;
_journal_name_full 'Inorganic Chemistry'
_journal_page_first 6329
_journal_page_last 6331
_journal_paper_doi 10.1021/ic900040a
_journal_volume 48
_journal_year 2009
_chemical_formula_sum 'C56.5 H54 N8 O6 Re2'
_chemical_formula_weight 1313.48
_chemical_name_systematic
;
 ?
;
_space_group_IT_number 2
_symmetry_cell_setting triclinic
_symmetry_space_group_name_Hall '-P 1'
_symmetry_space_group_name_H-M 'P -1'
_atom_sites_solution_hydrogens geom
_atom_sites_solution_primary direct
_atom_sites_solution_secondary difmap
_audit_creation_method SHELXL-97
_cell_angle_alpha 89.21(3)
_cell_angle_beta 88.11(3)
_cell_angle_gamma 85.64(3)
_cell_formula_units_Z 2
_cell_length_a 11.285(2)
_cell_length_b 13.528(3)
_cell_length_c 17.562(4)
_cell_measurement_reflns_used 23255
_cell_measurement_temperature 200(2)
_cell_measurement_theta_max 25.35
_cell_measurement_theta_min 2.037
_cell_volume 2671.7(10)
_computing_cell_refinement 'HKL Scalepack (Otwinowski & Minor 1997)'
_computing_data_collection 'Collect (Nonius BV, 1997-2000)'
_computing_data_reduction 'HKL Denzo and Scalepack (Otwinowski & Minor 19'
_computing_molecular_graphics 'Ortep-3 for Windows (Farrugia, 1997)'
_computing_publication_material 'WinGX publication routines (Farrugia, 1999)'
_computing_structure_refinement 'SHELXL-97 (Sheldrick, 1997)'
_computing_structure_solution 'SIR92 (Giacovazzo et al, 1993)'
_diffrn_ambient_temperature 200(2)
_diffrn_measured_fraction_theta_full 0.995
_diffrn_measured_fraction_theta_max 0.995
_diffrn_measurement_device_type KappaCCD
_diffrn_measurement_method 'CCD rotation images, thick slices'
_diffrn_radiation_monochromator graphite
_diffrn_radiation_source 'fine-focus sealed tube'
_diffrn_radiation_type MoK\a
_diffrn_radiation_wavelength 0.71073
_diffrn_reflns_av_R_equivalents 0.0692
_diffrn_reflns_av_sigmaI/netI 0.0533
_diffrn_reflns_limit_h_max 13
_diffrn_reflns_limit_h_min -13
_diffrn_reflns_limit_k_max 16
_diffrn_reflns_limit_k_min -16
_diffrn_reflns_limit_l_max 21
_diffrn_reflns_limit_l_min -21
_diffrn_reflns_number 33702
_diffrn_reflns_theta_full 25.37
_diffrn_reflns_theta_max 25.37
_diffrn_reflns_theta_min 2.12
_exptl_absorpt_coefficient_mu 4.584
_exptl_absorpt_correction_T_max 0.765
_exptl_absorpt_correction_T_min 0.5697
_exptl_absorpt_correction_type multi-scan
_exptl_crystal_colour pale-yellow
_exptl_crystal_density_diffrn 1.633
_exptl_crystal_density_method 'not measured'
_exptl_crystal_description prism
_exptl_crystal_F_000 1294
_exptl_crystal_size_max 0.11
_exptl_crystal_size_mid 0.1
_exptl_crystal_size_min 0.05
_refine_diff_density_max 1.509
_refine_diff_density_min -2.350
_refine_diff_density_rms 0.184
_refine_ls_extinction_method none
_refine_ls_goodness_of_fit_ref 1.017
_refine_ls_hydrogen_treatment constr
_refine_ls_matrix_type full
_refine_ls_number_parameters 655
_refine_ls_number_reflns 9768
_refine_ls_number_restraints 7
_refine_ls_restrained_S_all 1.017
_refine_ls_R_factor_all 0.0528
_refine_ls_R_factor_gt 0.0383
_refine_ls_shift/su_max 0.002
_refine_ls_shift/su_mean 0.000
_refine_ls_structure_factor_coef Fsqd
_refine_ls_weighting_details 'calc w=1/[\s^2^(Fo^2^)+(0.0649P)^2^+0.0000P] where P=(Fo^2^+2Fc^2^)/3'
_refine_ls_weighting_scheme calc
_refine_ls_wR_factor_gt 0.0960
_refine_ls_wR_factor_ref 0.1042
_reflns_number_gt 7805
_reflns_number_total 9768
_reflns_threshold_expression >2sigma(I)
_cod_data_source_file ic900040a_si_001_2.cif
_cod_data_source_block cpd2
_cod_original_cell_volume 2671.8(9)
_cod_original_formula_sum 'C56.50 H54 N8 O6 Re2'
_cod_database_code 4302605

loop_
_symmetry_equiv_pos_as_xyz
'x, y, z'
'-x, -y, -z'

loop_
_atom_site_label
_atom_site_type_symbol
_atom_site_fract_x
_atom_site_fract_y
_atom_site_fract_z
_atom_site_U_iso_or_equiv
_atom_site_adp_type
_atom_site_occupancy
_atom_site_symmetry_multiplicity
_atom_site_calc_flag
_atom_site_refinement_flags
_atom_site_disorder_assembly
_atom_site_disorder_group
Re1 Re 0.547700(18) 0.297926(16) 0.908215(12) 0.02716(8) Uani 1 1 d . . .
Re2 Re 0.559959(18) 0.295347(16) 0.581601(12) 0.02607(8) Uani 1 1 d . . .
O1 O 0.5273(5) 0.1374(4) 1.0315(3) 0.0684(16) Uani 1 1 d . . .
O2 O 0.6248(4) 0.4389(4) 1.0289(3) 0.0591(13) Uani 1 1 d . . .
O3 O 0.2833(4) 0.3568(4) 0.9454(3) 0.0549(13) Uani 1 1 d . . .
O4 O 0.5556(4) 0.1309(4) 0.4648(3) 0.0588(14) Uani 1 1 d . . .
O5 O 0.6393(4) 0.4359(4) 0.4543(3) 0.0540(13) Uani 1 1 d . . .
O6 O 0.2988(4) 0.3489(4) 0.5446(3) 0.0531(13) Uani 1 1 d . . .
N1 N 1.0884(4) 0.1643(4) 0.8126(3) 0.0447(14) Uani 1 1 d . . .
N2 N 1.1027(4) 0.1865(4) 0.6671(3) 0.0412(13) Uani 1 1 d . . .
N3 N 0.7339(4) 0.2537(3) 0.8764(3) 0.0289(11) Uani 1 1 d . . .
N4 N 0.7465(4) 0.2561(3) 0.6102(2) 0.0275(10) Uani 1 1 d . . .
N5 N 0.5632(4) 0.4000(3) 0.8087(3) 0.0269(10) Uani 1 1 d . . .
N6 N 0.5682(4) 0.3994(3) 0.6781(3) 0.0275(10) Uani 1 1 d . . .
N7 N 0.5152(4) 0.2012(3) 0.8110(2) 0.0230(10) Uani 1 1 d . . .
N8 N 0.5220(4) 0.1999(3) 0.6816(2) 0.0252(10) Uani 1 1 d . . .
C1 C 0.5367(6) 0.1978(5) 0.9849(4) 0.0424(16) Uani 1 1 d . . .
C2 C 0.5953(5) 0.3861(5) 0.9829(4) 0.0360(14) Uani 1 1 d . . .
C3 C 0.3821(6) 0.3365(5) 0.9310(3) 0.0375(15) Uani 1 1 d . . .
C4 C 0.5583(5) 0.1921(5) 0.5091(4) 0.0368(15) Uani 1 1 d . . .
C5 C 0.6082(5) 0.3847(5) 0.5027(4) 0.0376(15) Uani 1 1 d . . .
C6 C 0.3952(5) 0.3306(4) 0.5599(3) 0.0339(14) Uani 1 1 d . . .
C7 C 1.1742(6) 0.2341(6) 0.7898(4) 0.0566(19) Uani 1 1 d . . .
H7A H 1.2534 0.2066 0.8018 0.068 Uiso 1 1 calc R . .
H7B H 1.1579 0.2948 0.8183 0.068 Uiso 1 1 calc R . .
C8 C 1.1700(6) 0.2578(5) 0.7046(4) 0.0530(19) Uani 1 1 d . . .
H8A H 1.1330 0.3241 0.6969 0.064 Uiso 1 1 calc R . .
H8B H 1.2502 0.2556 0.6828 0.064 Uiso 1 1 calc R . .
C9 C 1.1450(5) 0.0860(5) 0.6907(4) 0.0460(17) Uani 1 1 d . . .
H9A H 1.2300 0.0761 0.6805 0.055 Uiso 1 1 calc R . .
H9B H 1.1064 0.0381 0.6614 0.055 Uiso 1 1 calc R . .
C10 C 1.1187(6) 0.0695(5) 0.7742(4) 0.055(2) Uani 1 1 d . . .
H10A H 1.0530 0.0276 0.7805 0.066 Uiso 1 1 calc R . .
H10B H 1.1877 0.0357 0.7973 0.066 Uiso 1 1 calc R . .
C11 C 0.8167(5) 0.3205(5) 0.8634(3) 0.0369(14) Uani 1 1 d . . .
C12 C 0.9323(5) 0.2945(5) 0.8427(4) 0.0424(16) Uani 1 1 d . . .
H12 H 0.9849 0.3436 0.8351 0.051 Uiso 1 1 calc R . .
C13 C 0.9734(5) 0.1942(5) 0.8326(3) 0.0351(14) Uani 1 1 d . . .
C14 C 0.8868(5) 0.1263(5) 0.8467(3) 0.0388(15) Uani 1 1 d . . .
H14 H 0.9075 0.0587 0.8422 0.047 Uiso 1 1 calc R . .
C15 C 0.7731(5) 0.1583(4) 0.8670(3) 0.0330(13) Uani 1 1 d . . .
H15 H 0.7186 0.1107 0.8750 0.040 Uiso 1 1 calc R . .
C16 C 0.8264(5) 0.3246(4) 0.6166(4) 0.0367(14) Uani 1 1 d . . .
H16 H 0.8000 0.3904 0.6079 0.044 Uiso 1 1 calc R . .
C17 C 0.9418(5) 0.3056(4) 0.6347(4) 0.0400(15) Uani 1 1 d . . .
H17 H 0.9910 0.3575 0.6375 0.048 Uiso 1 1 calc R . .
C18 C 0.9871(5) 0.2083(5) 0.6491(3) 0.0335(14) Uani 1 1 d . . .
C19 C 0.9058(5) 0.1356(4) 0.6410(3) 0.0335(13) Uani 1 1 d . . .
H19 H 0.9306 0.0690 0.6478 0.040 Uiso 1 1 calc R . .
C20 C 0.7907(5) 0.1619(4) 0.6231(3) 0.0305(13) Uani 1 1 d . . .
H20 H 0.7394 0.1117 0.6195 0.037 Uiso 1 1 calc R . .
C21 C 0.5582(4) 0.3508(4) 0.7445(3) 0.0252(12) Uani 1 1 d . . .
C22 C 0.5775(5) 0.4960(4) 0.7829(3) 0.0301(13) Uani 1 1 d . . .
C23 C 0.5811(5) 0.5841(4) 0.8215(4) 0.0391(15) Uani 1 1 d . . .
H23 H 0.5791 0.5848 0.8745 0.047 Uiso 1 1 calc R . .
C24 C 0.5877(5) 0.6706(5) 0.7801(5) 0.0485(18) Uani 1 1 d . . .
H24 H 0.5878 0.7307 0.8052 0.058 Uiso 1 1 calc R . .
C25 C 0.5942(5) 0.6690(5) 0.7000(5) 0.0477(18) Uani 1 1 d . . .
H25 H 0.6007 0.7283 0.6733 0.057 Uiso 1 1 calc R . .
C26 C 0.5912(5) 0.5839(4) 0.6603(4) 0.0389(15) Uani 1 1 d . . .
H26 H 0.5957 0.5842 0.6073 0.047 Uiso 1 1 calc R . .
C27 C 0.5811(5) 0.4960(4) 0.7017(3) 0.0303(13) Uani 1 1 d . . .
C28 C 0.5335(4) 0.2495(4) 0.7460(3) 0.0255(12) Uani 1 1 d . . .
C29 C 0.4912(5) 0.1077(4) 0.7888(3) 0.0251(12) Uani 1 1 d . . .
C30 C 0.4646(5) 0.0235(4) 0.8305(3) 0.0299(13) Uani 1 1 d . . .
H30 H 0.4619 0.0236 0.8835 0.036 Uiso 1 1 calc R . .
C31 C 0.4424(5) -0.0605(4) 0.7906(3) 0.0326(13) Uani 1 1 d . . .
H31 H 0.4240 -0.1176 0.8172 0.039 Uiso 1 1 calc R . .
C32 C 0.4472(5) -0.0607(4) 0.7110(3) 0.0329(13) Uani 1 1 d . . .
H32 H 0.4331 -0.1186 0.6860 0.040 Uiso 1 1 calc R . .
C33 C 0.4720(4) 0.0216(4) 0.6683(3) 0.0291(13) Uani 1 1 d . . .
H33 H 0.4741 0.0206 0.6153 0.035 Uiso 1 1 calc R . .
C34 C 0.4938(4) 0.1066(4) 0.7078(3) 0.0228(11) Uani 1 1 d . . .
C41 C -0.0290(6) 0.5651(5) 0.8226(5) 0.054(2) Uani 1 1 d . . .
C42 C 0.0926(6) 0.5398(5) 0.8210(5) 0.0547(19) Uani 1 1 d . . .
H42 H 0.1315 0.5283 0.8666 0.066 Uiso 1 1 calc R . .
C43 C 0.1579(6) 0.5314(6) 0.7514(5) 0.060(2) Uani 1 1 d . . .
C44 C 0.1009(6) 0.5460(5) 0.6840(5) 0.0550(19) Uani 1 1 d . . .
H44 H 0.1444 0.5391 0.6382 0.066 Uiso 1 1 calc R . .
C45 C -0.0205(6) 0.5708(5) 0.6829(5) 0.0521(19) Uani 1 1 d . . .
C46 C -0.0833(6) 0.5787(5) 0.7523(5) 0.059(2) Uani 1 1 d . . .
H46 H -0.1651 0.5937 0.7520 0.071 Uiso 1 1 calc R . .
C47 C -0.0964(8) 0.5786(7) 0.8957(5) 0.079(3) Uani 1 1 d . . .
H47A H -0.0809 0.6410 0.9172 0.118 Uiso 1 1 calc R . .
H47B H -0.0722 0.5259 0.9303 0.118 Uiso 1 1 calc R . .
H47C H -0.1799 0.5777 0.8872 0.118 Uiso 1 1 calc R . .
C48 C 0.2923(6) 0.5071(7) 0.7517(5) 0.085(3) Uani 1 1 d . . .
H48A H 0.3318 0.5675 0.7502 0.128 Uiso 1 1 calc R . .
H48B H 0.3170 0.4682 0.7078 0.128 Uiso 1 1 calc R . .
H48C H 0.3127 0.4703 0.7971 0.128 Uiso 1 1 calc R . .
C49 C -0.0799(6) 0.5909(6) 0.6089(5) 0.066(2) Uani 1 1 d . . .
H49A H -0.1636 0.5837 0.6156 0.100 Uiso 1 1 calc R . .
H49B H -0.0466 0.5447 0.5715 0.100 Uiso 1 1 calc R . .
H49C H -0.0676 0.6573 0.5919 0.100 Uiso 1 1 calc R . .
C51 C 0.8669(7) 0.8642(5) 0.7174(4) 0.0517(18) Uani 1 1 d . . .
C52 C 0.9892(7) 0.8387(5) 0.7016(5) 0.060(2) Uani 1 1 d . . .
H52 H 1.0380 0.8216 0.7421 0.072 Uiso 1 1 calc R . .
C53 C 1.0387(7) 0.8381(6) 0.6294(6) 0.065(2) Uani 1 1 d . . .
C54 C 0.9648(7) 0.8654(5) 0.5708(5) 0.061(2) Uani 1 1 d . . .
H54 H 0.9976 0.8678 0.5216 0.073 Uiso 1 1 calc R . .
C55 C 0.8435(7) 0.8894(5) 0.5814(4) 0.0536(18) Uani 1 1 d . . .
C56 C 0.7965(6) 0.8892(5) 0.6548(4) 0.0465(17) Uani 1 1 d . . .
H56 H 0.7157 0.9061 0.6630 0.056 Uiso 1 1 calc R . .
C57 C 0.8151(9) 0.8602(7) 0.7965(5) 0.085(3) Uani 1 1 d . . .
H57A H 0.7381 0.8957 0.7984 0.128 Uiso 1 1 calc R . .
H57B H 0.8663 0.8899 0.8308 0.128 Uiso 1 1 calc R . .
H57C H 0.8075 0.7924 0.8114 0.128 Uiso 1 1 calc R . .
C58 C 1.1691(8) 0.8069(7) 0.6147(7) 0.104(4) Uani 1 1 d . . .
H58A H 1.2123 0.8166 0.6598 0.156 Uiso 1 1 calc R . .
H58B H 1.1998 0.8461 0.5737 0.156 Uiso 1 1 calc R . .
H58C H 1.1778 0.7381 0.6012 0.156 Uiso 1 1 calc R . .
C59 C 0.7654(8) 0.9185(7) 0.5146(5) 0.080(3) Uani 1 1 d . . .
H59A H 0.6833 0.9167 0.5303 0.120 Uiso 1 1 calc R . .
H59B H 0.7834 0.8728 0.4737 0.120 Uiso 1 1 calc R . .
H59C H 0.7801 0.9843 0.4975 0.120 Uiso 1 1 calc R . .
C61 C 0.8917(13) 0.1304(10) 0.0532(9) 0.061(4) Uiso 0.50 1 d PD . .
C62 C 0.8260(12) 0.0492(10) 0.0438(8) 0.054(4) Uiso 0.50 1 d PD . .
C63 C 0.8818(16) -0.0349(11) 0.0154(11) 0.067(5) Uiso 0.50 1 d PD . .
C64 C 0.9997(15) -0.0419(11) -0.0085(10) 0.067(5) Uiso 0.50 1 d PD . .
C65 C 0.9327(16) -0.0460(11) 0.0026(10) 0.054(4) Uiso 0.50 1 d PD . .
C66 C 0.9915(12) -0.1281(10) -0.0284(8) 0.053(4) Uiso 0.50 1 d PD . .
C67 C 0.8309(17) 0.2236(13) 0.0851(12) 0.089(6) Uiso 0.50 1 d PD . .
C68 C 0.8018(14) -0.1172(13) 0.0100(10) 0.074(5) Uiso 0.50 1 d PD . .
C69 C 0.8030(17) -0.0303(17) 0.0234(13) 0.097(6) Uiso 0.50 1 d PD . .

loop_
_atom_site_aniso_label
_atom_site_aniso_U_11
_atom_site_aniso_U_22
_atom_site_aniso_U_33
_atom_site_aniso_U_23
_atom_site_aniso_U_13
_atom_site_aniso_U_12
Re1 0.03007(14) 0.03108(15) 0.02060(13) -0.00382(10) 0.00002(9) -0.00369(10)
Re2 0.02773(14) 0.03047(15) 0.02049(13) 0.00454(10) -0.00481(9) -0.00440(9)
O1 0.098(4) 0.069(4) 0.039(3) 0.026(3) -0.002(3) -0.015(3)
O2 0.066(3) 0.058(3) 0.056(3) -0.029(3) -0.015(3) -0.008(2)
O3 0.034(3) 0.071(3) 0.059(3) -0.019(3) 0.010(2) -0.005(2)
O4 0.074(3) 0.068(4) 0.037(3) -0.025(3) -0.001(2) -0.020(3)
O5 0.056(3) 0.061(3) 0.045(3) 0.031(3) 0.000(2) -0.014(2)
O6 0.029(2) 0.068(3) 0.063(3) 0.019(3) -0.017(2) -0.005(2)
N1 0.035(3) 0.063(4) 0.035(3) 0.003(3) -0.004(2) 0.005(3)
N2 0.033(3) 0.050(3) 0.040(3) 0.003(3) -0.006(2) 0.002(2)
N3 0.028(3) 0.031(3) 0.027(3) -0.002(2) -0.001(2) 0.000(2)
N4 0.027(2) 0.032(3) 0.023(3) 0.003(2) -0.0070(19) -0.003(2)
N5 0.030(3) 0.028(3) 0.024(3) -0.002(2) -0.002(2) -0.006(2)
N6 0.030(3) 0.022(2) 0.031(3) 0.004(2) -0.007(2) -0.0033(19)
N7 0.029(2) 0.021(2) 0.019(2) -0.0009(19) -0.0005(19) -0.0039(18)
N8 0.030(2) 0.025(2) 0.021(2) 0.0038(19) -0.0054(19) -0.0079(19)
C1 0.053(4) 0.049(4) 0.026(3) -0.006(3) -0.009(3) -0.009(3)
C2 0.030(3) 0.036(4) 0.041(4) -0.002(3) 0.001(3) -0.002(3)
C3 0.041(4) 0.042(4) 0.030(3) -0.009(3) 0.001(3) -0.009(3)
C4 0.034(3) 0.043(4) 0.035(4) 0.011(3) -0.006(3) -0.009(3)
C5 0.033(3) 0.039(4) 0.041(4) 0.003(3) -0.008(3) -0.001(3)
C6 0.039(4) 0.040(4) 0.024(3) 0.010(3) -0.002(3) -0.009(3)
C7 0.032(4) 0.072(5) 0.067(5) -0.018(4) -0.009(3) -0.004(3)
C8 0.034(4) 0.061(5) 0.066(5) 0.013(4) -0.011(3) -0.016(3)
C9 0.026(3) 0.053(4) 0.057(4) -0.008(4) -0.006(3) 0.013(3)
C10 0.045(4) 0.057(5) 0.059(5) 0.014(4) 0.012(3) 0.023(3)
C11 0.028(3) 0.047(4) 0.036(3) -0.009(3) 0.001(3) -0.006(3)
C12 0.035(3) 0.044(4) 0.050(4) 0.000(3) -0.003(3) -0.009(3)
C13 0.030(3) 0.045(4) 0.029(3) 0.000(3) -0.008(3) 0.004(3)
C14 0.043(4) 0.031(3) 0.041(4) 0.001(3) -0.008(3) 0.005(3)
C15 0.036(3) 0.032(3) 0.031(3) 0.002(3) -0.013(3) 0.000(3)
C16 0.034(3) 0.027(3) 0.050(4) 0.001(3) -0.003(3) -0.004(2)
C17 0.032(3) 0.034(4) 0.055(4) 0.000(3) -0.005(3) -0.007(3)
C18 0.027(3) 0.047(4) 0.026(3) -0.003(3) 0.001(2) 0.001(3)
C19 0.034(3) 0.031(3) 0.036(3) 0.003(3) -0.008(3) 0.002(2)
C20 0.038(3) 0.028(3) 0.026(3) -0.002(2) -0.006(2) -0.007(2)
C21 0.026(3) 0.027(3) 0.024(3) 0.001(2) -0.005(2) -0.002(2)
C22 0.021(3) 0.024(3) 0.046(4) 0.000(3) 0.000(3) -0.004(2)
C23 0.029(3) 0.035(4) 0.054(4) -0.011(3) 0.004(3) -0.004(3)
C24 0.042(4) 0.023(3) 0.082(6) -0.006(3) -0.006(4) -0.004(3)
C25 0.040(4) 0.025(4) 0.078(6) 0.011(3) -0.003(4) -0.005(3)
C26 0.031(3) 0.031(3) 0.055(4) 0.014(3) -0.004(3) -0.003(3)
C27 0.021(3) 0.025(3) 0.044(4) -0.004(3) -0.004(3) 0.000(2)
C28 0.025(3) 0.029(3) 0.022(3) 0.002(2) -0.003(2) 0.000(2)
C29 0.028(3) 0.030(3) 0.019(3) -0.001(2) -0.003(2) -0.005(2)
C30 0.034(3) 0.032(3) 0.024(3) 0.002(2) -0.001(2) -0.004(2)
C31 0.037(3) 0.026(3) 0.034(3) 0.005(3) -0.001(3) -0.004(2)
C32 0.037(3) 0.023(3) 0.039(4) -0.006(3) -0.001(3) -0.004(2)
C33 0.029(3) 0.032(3) 0.027(3) 0.000(3) -0.003(2) -0.004(2)
C34 0.023(3) 0.023(3) 0.023(3) 0.002(2) -0.001(2) 0.000(2)
C41 0.036(4) 0.042(4) 0.086(6) -0.013(4) 0.001(4) -0.006(3)
C42 0.037(4) 0.055(5) 0.073(5) -0.002(4) -0.008(4) -0.008(3)
C43 0.031(4) 0.061(5) 0.088(6) -0.003(4) -0.001(4) -0.005(3)
C44 0.038(4) 0.052(5) 0.076(6) 0.001(4) 0.005(4) -0.009(3)
C45 0.039(4) 0.034(4) 0.084(6) -0.001(4) 0.001(4) -0.008(3)
C46 0.042(4) 0.032(4) 0.104(7) -0.005(4) -0.007(4) -0.003(3)
C47 0.067(6) 0.072(6) 0.097(7) -0.019(5) 0.017(5) -0.011(4)
C48 0.023(4) 0.120(8) 0.112(8) -0.002(6) -0.004(4) -0.005(4)
C49 0.053(5) 0.065(5) 0.084(6) 0.003(5) -0.019(4) -0.016(4)
C51 0.062(5) 0.035(4) 0.059(5) -0.001(3) 0.003(4) -0.014(3)
C52 0.063(5) 0.047(5) 0.074(6) 0.005(4) -0.025(4) -0.019(4)
C53 0.050(5) 0.048(5) 0.096(7) 0.003(4) 0.015(5) -0.010(4)
C54 0.062(5) 0.053(5) 0.068(5) -0.007(4) 0.022(4) -0.014(4)
C55 0.067(5) 0.038(4) 0.056(5) -0.013(3) 0.007(4) -0.005(3)
C56 0.038(4) 0.040(4) 0.062(5) -0.007(3) 0.006(3) -0.005(3)
C57 0.107(7) 0.091(7) 0.063(6) -0.012(5) 0.010(5) -0.049(6)
C58 0.066(6) 0.075(7) 0.170(11) 0.002(7) 0.015(6) -0.006(5)
C59 0.094(6) 0.079(6) 0.068(6) -0.012(5) -0.024(5) -0.002(5)

loop_
_atom_type_symbol
_atom_type_description
_atom_type_scat_dispersion_real
_atom_type_scat_dispersion_imag
_atom_type_scat_source
C C 0.0033 0.0016 'International Tables Vol C Tables 4.2.6.8 and 6.1.1.4'
H H 0.0000 0.0000 'International Tables Vol C Tables 4.2.6.8 and 6.1.1.4'
N N 0.0061 0.0033 'International Tables Vol C Tables 4.2.6.8 and 6.1.1.4'
O O 0.0106 0.0060 'International Tables Vol C Tables 4.2.6.8 and 6.1.1.4'
Re Re -1.0185 7.2310 'International Tables Vol C Tables 4.2.6.8 and 6.1.1.4'

loop_
_geom_angle_atom_site_label_1
_geom_angle_atom_site_label_2
_geom_angle_atom_site_label_3
_geom_angle
_geom_angle_site_symmetry_1
_geom_angle_site_symmetry_3
_geom_angle_publ_flag
C2 Re1 C1 89.5(3) . . ?
C2 Re1 C3 91.0(2) . . ?
C1 Re1 C3 87.4(3) . . ?
C2 Re1 N3 91.3(2) . . ?
C1 Re1 N3 94.4(2) . . ?
C3 Re1 N3 177.2(2) . . ?
C2 Re1 N7 171.6(2) . . ?
C1 Re1 N7 95.9(2) . . ?
C3 Re1 N7 95.7(2) . . ?
N3 Re1 N7 81.90(16) . . ?
C2 Re1 N5 96.9(2) . . ?
C1 Re1 N5 173.1(2) . . ?
C3 Re1 N5 95.2(2) . . ?
N3 Re1 N5 82.83(17) . . ?
N7 Re1 N5 77.53(16) . . ?
C4 Re2 C5 90.2(3) . . ?
C4 Re2 C6 88.0(3) . . ?
C5 Re2 C6 89.9(2) . . ?
C4 Re2 N4 93.4(2) . . ?
C5 Re2 N4 91.2(2) . . ?
C6 Re2 N4 178.2(2) . . ?
C4 Re2 N8 95.0(2) . . ?
C5 Re2 N8 172.6(2) . . ?
C6 Re2 N8 95.45(19) . . ?
N4 Re2 N8 83.29(16) . . ?
C4 Re2 N6 172.0(2) . . ?
C5 Re2 N6 96.8(2) . . ?
C6 Re2 N6 95.9(2) . . ?
N4 Re2 N6 82.54(17) . . ?
N8 Re2 N6 77.71(16) . . ?
C13 N1 C7 122.0(6) . . ?
C13 N1 C10 121.2(6) . . ?
C7 N1 C10 109.4(5) . . ?
C18 N2 C8 121.4(5) . . ?
C18 N2 C9 120.9(5) . . ?
C8 N2 C9 109.3(5) . . ?
C15 N3 C11 115.4(5) . . ?
C15 N3 Re1 121.9(4) . . ?
C11 N3 Re1 122.7(4) . . ?
C16 N4 C20 114.2(5) . . ?
C16 N4 Re2 122.6(4) . . ?
C20 N4 Re2 123.2(4) . . ?
C21 N5 C22 102.5(4) . . ?
C21 N5 Re1 110.3(3) . . ?
C22 N5 Re1 147.2(4) . . ?
C21 N6 C27 102.0(5) . . ?
C21 N6 Re2 110.3(3) . . ?
C27 N6 Re2 147.7(4) . . ?
C28 N7 C29 104.2(4) . . ?
C28 N7 Re1 109.6(3) . . ?
C29 N7 Re1 146.0(3) . . ?
C28 N8 C34 103.1(4) . . ?
C28 N8 Re2 110.1(3) . . ?
C34 N8 Re2 146.8(4) . . ?
O1 C1 Re1 178.5(6) . . ?
O2 C2 Re1 179.2(6) . . ?
O3 C3 Re1 178.1(6) . . ?
O4 C4 Re2 178.7(6) . . ?
O5 C5 Re2 177.9(6) . . ?
O6 C6 Re2 177.2(6) . . ?
N1 C7 C8 111.5(5) . . ?
N2 C8 C7 109.9(5) . . ?
N2 C9 C10 110.9(5) . . ?
N1 C10 C9 110.7(5) . . ?
N3 C11 C12 123.5(6) . . ?
C11 C12 C13 121.1(6) . . ?
N1 C13 C14 122.1(6) . . ?
N1 C13 C12 123.4(6) . . ?
C14 C13 C12 114.5(5) . . ?
C15 C14 C13 120.7(6) . . ?
N3 C15 C14 124.7(6) . . ?
N4 C16 C17 125.6(5) . . ?
C16 C17 C18 120.2(5) . . ?
N2 C18 C17 121.8(6) . . ?
N2 C18 C19 123.1(5) . . ?
C17 C18 C19 115.0(5) . . ?
C20 C19 C18 120.6(5) . . ?
N4 C20 C19 124.3(5) . . ?
N5 C21 N6 119.2(5) . . ?
N5 C21 C28 120.4(5) . . ?
N6 C21 C28 120.2(5) . . ?
C23 C22 N5 131.5(6) . . ?
C23 C22 C27 120.0(5) . . ?
N5 C22 C27 108.3(5) . . ?
C24 C23 C22 118.7(6) . . ?
C23 C24 C25 120.5(6) . . ?
C26 C25 C24 122.3(6) . . ?
C25 C26 C27 117.7(6) . . ?
C26 C27 N6 131.3(6) . . ?
C26 C27 C22 120.7(5) . . ?
N6 C27 C22 107.9(5) . . ?
N7 C28 N8 117.0(5) . . ?
N7 C28 C21 121.6(5) . . ?
N8 C28 C21 121.3(5) . . ?
N7 C29 C30 131.8(5) . . ?
N7 C29 C34 107.8(4) . . ?
C30 C29 C34 120.3(5) . . ?
C31 C30 C29 117.9(5) . . ?
C30 C31 C32 120.9(5) . . ?
C33 C32 C31 122.4(5) . . ?
C32 C33 C34 117.1(5) . . ?
C33 C34 N8 130.8(5) . . ?
C33 C34 C29 121.3(5) . . ?
N8 C34 C29 107.9(5) . . ?
C42 C41 C46 117.1(7) . . ?
C42 C41 C47 120.8(8) . . ?
C46 C41 C47 122.1(7) . . ?
C41 C42 C43 120.8(8) . . ?
C44 C43 C42 119.9(6) . . ?
C44 C43 C48 120.5(7) . . ?
C42 C43 C48 119.6(8) . . ?
C43 C44 C45 121.1(7) . . ?
C44 C45 C46 118.0(7) . . ?
C44 C45 C49 120.2(7) . . ?
C46 C45 C49 121.8(7) . . ?
C45 C46 C41 123.0(7) . . ?
C56 C51 C52 116.7(7) . . ?
C56 C51 C57 121.8(7) . . ?
C52 C51 C57 121.4(8) . . ?
C53 C52 C51 122.9(8) . . ?
C52 C53 C54 117.2(7) . . ?
C52 C53 C58 121.3(9) . . ?
C54 C53 C58 121.5(8) . . ?
C53 C54 C55 123.3(7) . . ?
C56 C55 C54 118.0(7) . . ?
C56 C55 C59 120.8(7) . . ?
C54 C55 C59 121.2(7) . . ?
C55 C56 C51 121.9(6) . . ?
C66 C61 C62 120.7(13) 2_755 . ?
C66 C61 C67 120.2(14) 2_755 . ?
C62 C61 C67 118.9(14) . . ?
C66 C61 C64 42.8(9) 2_755 2_755 ?
C62 C61 C64 77.9(10) . 2_755 ?
C67 C61 C64 162.9(13) . 2_755 ?
C63 C62 C61 118.5(13) . . ?
C63 C62 C64 58.2(10) . 2_755 ?
C61 C62 C64 60.4(9) . 2_755 ?
C62 C63 C64 122.9(14) . . ?
C62 C63 C68 113.1(15) . . ?
C64 C63 C68 123.9(15) . . ?
C62 C63 C64 80.9(11) . 2_755 ?
C64 C63 C64 42.0(12) . 2_755 ?
C68 C63 C64 165.7(17) . 2_755 ?
C65 C64 C64 95(2) . 2_755 ?
C65 C64 C63 8.7(15) . . ?
C64 C64 C63 86.4(18) 2_755 . ?
C65 C64 C65 127(2) . 2_755 ?
C64 C64 C65 32.0(10) 2_755 2_755 ?
C63 C64 C65 118.3(15) . 2_755 ?
C65 C64 C63 147(2) . 2_755 ?
C64 C64 C63 51.6(12) 2_755 2_755 ?
C63 C64 C63 138.0(12) . 2_755 ?
C65 C64 C63 19.7(7) 2_755 2_755 ?
C65 C64 C61 131(2) . 2_755 ?
C64 C64 C61 134(2) 2_755 2_755 ?
C63 C64 C61 139.5(13) . 2_755 ?
C65 C64 C61 102.1(14) 2_755 2_755 ?
C63 C64 C61 82.5(11) 2_755 2_755 ?
C65 C64 C62 172(2) . 2_755 ?
C64 C64 C62 92.5(17) 2_755 2_755 ?
C63 C64 C62 178.8(12) . 2_755 ?
C65 C64 C62 60.5(11) 2_755 2_755 ?
C63 C64 C62 40.9(7) 2_755 2_755 ?
C61 C64 C62 41.7(6) 2_755 2_755 ?
C64 C65 C66 63.8(16) . . ?
C64 C65 C64 53(2) . 2_755 ?
C66 C65 C64 116.7(19) . 2_755 ?
C64 C65 C69 168(2) . . ?
C66 C65 C69 127.7(16) . . ?
C64 C65 C69 115.2(16) 2_755 . ?
C64 C65 C65 35.2(15) . 2_755 ?
C66 C65 C65 98.9(15) . 2_755 ?
C64 C65 C65 17.8(7) 2_755 2_755 ?
C69 C65 C65 133.0(16) . 2_755 ?
C65 C66 C61 122.6(15) . 2_755 ?

loop_
_geom_bond_atom_site_label_1
_geom_bond_atom_site_label_2
_geom_bond_distance
_geom_bond_site_symmetry_2
_geom_bond_publ_flag
Re1 C2 1.902(7) . ?
Re1 C1 1.905(7) . ?
Re1 C3 1.932(6) . ?
Re1 N3 2.197(4) . ?
Re1 N7 2.222(4) . ?
Re1 N5 2.223(4) . ?
Re2 C4 1.905(7) . ?
Re2 C5 1.919(6) . ?
Re2 C6 1.933(6) . ?
Re2 N4 2.204(4) . ?
Re2 N8 2.215(4) . ?
Re2 N6 2.226(5) . ?
O1 C1 1.156(8) . ?
O2 C2 1.160(7) . ?
O3 C3 1.148(7) . ?
O4 C4 1.147(7) . ?
O5 C5 1.151(7) . ?
O6 C6 1.138(7) . ?
N1 C13 1.366(7) . ?
N1 C7 1.447(8) . ?
N1 C10 1.468(9) . ?
N2 C18 1.362(7) . ?
N2 C8 1.451(8) . ?
N2 C9 1.464(8) . ?
N3 C15 1.341(7) . ?
N3 C11 1.361(7) . ?
N4 C16 1.349(7) . ?
N4 C20 1.351(7) . ?
N5 C21 1.322(7) . ?
N5 C22 1.389(7) . ?
N6 C21 1.336(7) . ?
N6 C27 1.397(7) . ?
N7 C28 1.325(7) . ?
N7 C29 1.378(7) . ?
N8 C28 1.338(7) . ?
N8 C34 1.394(6) . ?
C7 C8 1.526(10) . ?
C9 C10 1.502(9) . ?
C11 C12 1.363(8) . ?
C12 C13 1.412(8) . ?
C13 C14 1.405(8) . ?
C14 C15 1.361(8) . ?
C16 C17 1.355(8) . ?
C17 C18 1.398(8) . ?
C18 C19 1.407(8) . ?
C19 C20 1.366(8) . ?
C21 C28 1.420(8) . ?
C22 C23 1.383(8) . ?
C22 C27 1.427(8) . ?
C23 C24 1.375(9) . ?
C24 C25 1.407(10) . ?
C25 C26 1.358(9) . ?
C26 C27 1.395(8) . ?
C29 C30 1.393(7) . ?
C29 C34 1.422(7) . ?
C30 C31 1.387(8) . ?
C31 C32 1.397(8) . ?
C32 C33 1.376(7) . ?
C33 C34 1.393(7) . ?
C41 C42 1.389(9) . ?
C41 C46 1.400(11) . ?
C41 C47 1.478(11) . ?
C42 C43 1.408(11) . ?
C43 C44 1.372(10) . ?
C43 C48 1.528(9) . ?
C44 C45 1.386(9) . ?
C45 C46 1.391(11) . ?
C45 C49 1.494(10) . ?
C51 C56 1.401(10) . ?
C51 C52 1.416(10) . ?
C51 C57 1.491(10) . ?
C52 C53 1.369(11) . ?
C53 C54 1.375(11) . ?
C53 C58 1.514(11) . ?
C54 C55 1.390(10) . ?
C55 C56 1.377(10) . ?
C55 C59 1.521(11) . ?
C61 C66 1.372(18) 2_755 ?
C61 C62 1.386(14) . ?
C61 C67 1.496(16) . ?
C61 C64 1.81(2) 2_755 ?
C62 C63 1.351(16) . ?
C62 C64 2.04(2) 2_755 ?
C63 C64 1.378(16) . ?
C63 C68 1.492(16) . ?
C63 C64 1.75(3) 2_755 ?
C64 C65 0.779(17) . ?
C64 C64 1.18(3) 2_755 ?
C64 C65 1.47(2) 2_755 ?
C64 C63 1.75(3) 2_755 ?
C64 C61 1.81(2) 2_755 ?
C64 C62 2.04(2) 2_755 ?
C65 C66 1.361(15) . ?
C65 C64 1.47(2) 2_755 ?
C65 C69 1.497(17) . ?
C65 C65 2.03(3) 2_755 ?
C66 C61 1.372(18) 2_755 ?
